data_4023547
loop_
_publ_author_name
'Min Shi'
'Xiang-Ying Tang'
'Yong-Hua Yang'

_publ_section_title
;
 Lewis Acid-Mediated Reactions of 1-Cyclopropyl-2-arylethanone
 Derivatives with Allenic Ester, Ethyl Acetoacetate,
 and Methyl Acrylate
;
_journal_name_full 'Journal of Organic Chemistry'
_journal_page_first 5311
_journal_page_last 5318
_journal_paper_doi 10.1021/jo800608h
_journal_volume 73
_journal_year 2008
_chemical_formula_sum 'C22 H20 O2'
_chemical_formula_weight 316.38
_chemical_name_systematic
; 
 ? 
;
_space_group_IT_number 2
_symmetry_cell_setting triclinic
_symmetry_space_group_name_Hall '-P 1'
_symmetry_space_group_name_H-M 'P -1'
_atom_sites_solution_hydrogens geom
_atom_sites_solution_primary direct
_atom_sites_solution_secondary difmap
_audit_creation_method SHELXL-97
_cell_angle_alpha 97.147(3)
_cell_angle_beta 93.320(3)
_cell_angle_gamma 100.103(3)
_cell_formula_units_Z 4
_cell_length_a 7.7748(12)
_cell_length_b 12.836(2)
_cell_length_c 17.963(3)
_cell_measurement_reflns_used 1385
_cell_measurement_temperature 293(2)
_cell_measurement_theta_max 42.223
_cell_measurement_theta_min 4.586
_cell_volume 1745.3(5)
_computing_cell_refinement 'Bruker SMART'
_computing_data_collection 'Bruker SMART'
_computing_data_reduction 'Bruker SHELXTL'
_computing_molecular_graphics 'Bruker SHELXTL'
_computing_publication_material 'Bruker SHELXTL'
_computing_structure_refinement 'SHELXL-97 (Sheldrick, 1997)'
_computing_structure_solution 'SHELXS-97 (Sheldrick, 1990)'
_diffrn_ambient_temperature 293(2)
_diffrn_measured_fraction_theta_full 0.987
_diffrn_measured_fraction_theta_max 0.987
_diffrn_measurement_device_type 'CCD area detector'
_diffrn_measurement_method 'phi and omega scans'
_diffrn_radiation_monochromator graphite
_diffrn_radiation_source 'fine-focus sealed tube'
_diffrn_radiation_type MoK\a
_diffrn_radiation_wavelength 0.71073
_diffrn_reflns_av_R_equivalents 0.1214
_diffrn_reflns_av_sigmaI/netI 0.1350
_diffrn_reflns_limit_h_max 9
_diffrn_reflns_limit_h_min -9
_diffrn_reflns_limit_k_max 11
_diffrn_reflns_limit_k_min -15
_diffrn_reflns_limit_l_max 21
_diffrn_reflns_limit_l_min -20
_diffrn_reflns_number 9333
_diffrn_reflns_theta_full 25.50
_diffrn_reflns_theta_max 25.50
_diffrn_reflns_theta_min 1.86
_exptl_absorpt_coefficient_mu 0.076
_exptl_absorpt_correction_T_max 1.0000
_exptl_absorpt_correction_T_min 0.7783
_exptl_absorpt_correction_type empirical
_exptl_absorpt_process_details sadabs
_exptl_crystal_colour colorless
_exptl_crystal_density_diffrn 1.204
_exptl_crystal_density_method 'not measured'
_exptl_crystal_description prismatic
_exptl_crystal_F_000 672
_exptl_crystal_size_max 0.456
_exptl_crystal_size_mid 0.340
_exptl_crystal_size_min 0.180
_refine_diff_density_max 0.253
_refine_diff_density_min -0.278
_refine_diff_density_rms 0.065
_refine_ls_extinction_coef 0.0040(9)
_refine_ls_extinction_expression Fc^*^=kFc[1+0.001xFc^2^\l^3^/sin(2\q)]^-1/4^
_refine_ls_extinction_method SHELXL
_refine_ls_goodness_of_fit_ref 0.827
_refine_ls_hydrogen_treatment constr
_refine_ls_matrix_type full
_refine_ls_number_parameters 438
_refine_ls_number_reflns 6435
_refine_ls_number_restraints 0
_refine_ls_restrained_S_all 0.827
_refine_ls_R_factor_all 0.1216
_refine_ls_R_factor_gt 0.0664
_refine_ls_shift/su_max 0.048
_refine_ls_shift/su_mean 0.006
_refine_ls_structure_factor_coef Fsqd
_refine_ls_weighting_details 'calc w=1/[\s^2^(Fo^2^)+(0.0715P)^2^+0.0000P] where P=(Fo^2^+2Fc^2^)/3'
_refine_ls_weighting_scheme calc
_refine_ls_wR_factor_gt 0.1527
_refine_ls_wR_factor_ref 0.1807
_reflns_number_gt 3149
_reflns_number_total 6435
_reflns_threshold_expression >2sigma(I)
_cod_data_source_file jo800608h-File001.cif
_cod_data_source_block cd2855
_cod_depositor_comments
;
The following automatic conversions were performed:
'_symmetry_cell_setting' value 'Triclinic' changed to 'triclinic'
according to '/home/saulius/struct/CIF-dictionaries/cif_core.dic'
dictionary named 'cif_core.dic' version 2.4.1 from 2010-06-29.

Automatic conversion script
Id: cif_fix_enum 1527 2010-12-29 10:47:43Z saulius 
;
_cod_database_code 4023547

loop_
_symmetry_equiv_pos_as_xyz
'x, y, z'
'-x, -y, -z'

loop_
_atom_site_label
_atom_site_type_symbol
_atom_site_fract_x
_atom_site_fract_y
_atom_site_fract_z
_atom_site_U_iso_or_equiv
_atom_site_adp_type
_atom_site_occupancy
_atom_site_symmetry_multiplicity
_atom_site_calc_flag
_atom_site_refinement_flags
_atom_site_disorder_assembly
_atom_site_disorder_group
O1 O 0.9828(3) 0.10000(16) 0.43843(11) 0.0538(6) Uani 1 1 d . . .
O2 O 0.4069(3) -0.05373(18) 0.37010(12) 0.0693(7) Uani 1 1 d . . .
O3 O 0.0627(3) 0.53136(15) 0.10091(11) 0.0515(5) Uani 1 1 d . . .
O4 O 0.5255(3) 0.35653(18) 0.06883(12) 0.0726(7) Uani 1 1 d . . .
C1 C 0.9827(4) 0.0027(2) 0.38729(18) 0.0595(9) Uani 1 1 d . . .
H1A H 1.0525 -0.0427 0.4098 0.071 Uiso 1 1 calc R . .
H1B H 1.0295 0.0192 0.3404 0.071 Uiso 1 1 calc R . .
C2 C 0.7929(4) -0.0515(2) 0.37402(17) 0.0563(8) Uani 1 1 d . . .
H2A H 0.7592 -0.0958 0.4127 0.068 Uiso 1 1 calc R . .
H2B H 0.7687 -0.0947 0.3250 0.068 Uiso 1 1 calc R . .
C3 C 0.6998(4) 0.0452(2) 0.37848(15) 0.0418(7) Uani 1 1 d . . .
C4 C 0.8175(4) 0.1200(2) 0.43825(15) 0.0431(7) Uani 1 1 d . . .
C5 C 0.7669(4) 0.1937(2) 0.48672(15) 0.0417(7) Uani 1 1 d . . .
C6 C 0.5790(4) 0.1946(2) 0.48464(16) 0.0481(8) Uani 1 1 d . . .
C7 C 0.4606(4) 0.1172(3) 0.44235(17) 0.0545(8) Uani 1 1 d . . .
H7 H 0.3424 0.1213 0.4427 0.065 Uiso 1 1 calc R . .
C8 C 0.5100(4) 0.0281(3) 0.39646(16) 0.0512(8) Uani 1 1 d . . .
C9 C 0.5194(4) 0.2824(3) 0.5345(2) 0.0706(10) Uani 1 1 d . . .
H9A H 0.3941 0.2743 0.5276 0.106 Uiso 1 1 calc R . .
H9B H 0.5725 0.3504 0.5217 0.106 Uiso 1 1 calc R . .
H9C H 0.5535 0.2784 0.5862 0.106 Uiso 1 1 calc R . .
C10 C 0.7045(4) 0.0928(2) 0.30304(15) 0.0423(7) Uani 1 1 d . . .
C11 C 0.6008(4) 0.0378(3) 0.24068(17) 0.0599(9) Uani 1 1 d . . .
H11 H 0.5279 -0.0268 0.2444 0.072 Uiso 1 1 calc R . .
C12 C 0.6044(4) 0.0781(3) 0.17237(18) 0.0689(10) Uani 1 1 d . . .
H12 H 0.5339 0.0406 0.1307 0.083 Uiso 1 1 calc R . .
C13 C 0.7100(5) 0.1716(3) 0.16629(19) 0.0692(10) Uani 1 1 d . . .
H13 H 0.7112 0.1988 0.1207 0.083 Uiso 1 1 calc R . .
C14 C 0.8152(5) 0.2262(3) 0.22743(19) 0.0721(10) Uani 1 1 d . . .
H14 H 0.8896 0.2899 0.2229 0.087 Uiso 1 1 calc R . .
C15 C 0.8118(4) 0.1875(2) 0.29602(17) 0.0607(9) Uani 1 1 d . . .
H15 H 0.8825 0.2258 0.3375 0.073 Uiso 1 1 calc R . .
C16 C 0.8970(3) 0.2710(2) 0.54001(15) 0.0407(7) Uani 1 1 d . . .
C17 C 0.9147(4) 0.2635(2) 0.61615(16) 0.0516(8) Uani 1 1 d . . .
H17 H 0.8406 0.2104 0.6358 0.062 Uiso 1 1 calc R . .
C18 C 1.0418(4) 0.3343(2) 0.66340(17) 0.0558(8) Uani 1 1 d . . .
H18 H 1.0529 0.3264 0.7141 0.067 Uiso 1 1 calc R . .
C19 C 1.1510(4) 0.4150(3) 0.63804(19) 0.0567(8) Uani 1 1 d . . .
C20 C 1.1336(4) 0.4225(2) 0.56154(19) 0.0603(9) Uani 1 1 d . . .
H20 H 1.2072 0.4761 0.5423 0.072 Uiso 1 1 calc R . .
C21 C 1.0091(4) 0.3518(2) 0.51376(17) 0.0528(8) Uani 1 1 d . . .
H21 H 1.0003 0.3587 0.4628 0.063 Uiso 1 1 calc R . .
C22 C 1.2868(5) 0.4942(3) 0.6891(2) 0.0949(14) Uani 1 1 d . . .
H22A H 1.2344 0.5204 0.7330 0.122 Uiso 1 1 calc R . .
H22B H 1.3314 0.5527 0.6629 0.122 Uiso 1 1 calc R . .
H22C H 1.3811 0.4599 0.7038 0.122 Uiso 1 1 calc R . .
C23 C -0.0084(4) 0.4184(2) 0.08129(18) 0.0587(9) Uani 1 1 d . . .
H23A H -0.0923 0.4064 0.0376 0.070 Uiso 1 1 calc R . .
H23B H -0.0665 0.3903 0.1229 0.070 Uiso 1 1 calc R . .
C24 C 0.1457(4) 0.3656(2) 0.06432(17) 0.0569(9) Uani 1 1 d . . .
H24A H 0.1698 0.3647 0.0119 0.068 Uiso 1 1 calc R . .
H24B H 0.1267 0.2930 0.0764 0.068 Uiso 1 1 calc R . .
C25 C 0.2940(4) 0.4380(2) 0.11650(15) 0.0430(7) Uani 1 1 d . . .
C26 C 0.2400(4) 0.5431(2) 0.11347(14) 0.0405(7) Uani 1 1 d . . .
C27 C 0.3500(4) 0.6373(2) 0.11996(15) 0.0437(7) Uani 1 1 d . . .
C28 C 0.5362(4) 0.6338(2) 0.12383(16) 0.0506(8) Uani 1 1 d . . .
C29 C 0.5955(4) 0.5409(3) 0.11176(17) 0.0555(8) Uani 1 1 d . . .
H29 H 0.7158 0.5428 0.1144 0.067 Uiso 1 1 calc R . .
C30 C 0.4795(4) 0.4389(3) 0.09501(16) 0.0501(8) Uani 1 1 d . . .
C31 C 0.6641(4) 0.7376(3) 0.1373(2) 0.0854(12) Uani 1 1 d . . .
H31A H 0.7812 0.7237 0.1424 0.128 Uiso 1 1 calc R . .
H31B H 0.6406 0.7791 0.1826 0.128 Uiso 1 1 calc R . .
H31C H 0.6522 0.7765 0.0955 0.128 Uiso 1 1 calc R . .
C32 C 0.2874(4) 0.4068(2) 0.19748(15) 0.0430(7) Uani 1 1 d . . .
C33 C 0.3389(4) 0.3132(2) 0.21145(17) 0.0535(8) Uani 1 1 d . . .
H33 H 0.3795 0.2712 0.1728 0.064 Uiso 1 1 calc R . .
C34 C 0.3313(4) 0.2805(3) 0.28218(19) 0.0644(9) Uani 1 1 d . . .
H34 H 0.3674 0.2174 0.2910 0.077 Uiso 1 1 calc R . .
C35 C 0.2704(4) 0.3416(3) 0.33855(19) 0.0660(10) Uani 1 1 d . . .
H35 H 0.2642 0.3196 0.3859 0.079 Uiso 1 1 calc R . .
C36 C 0.2182(4) 0.4348(3) 0.32660(17) 0.0647(9) Uani 1 1 d . . .
H36 H 0.1758 0.4755 0.3654 0.078 Uiso 1 1 calc R . .
C37 C 0.2287(4) 0.4686(2) 0.25584(16) 0.0536(8) Uani 1 1 d . . .
H37 H 0.1961 0.5329 0.2479 0.064 Uiso 1 1 calc R . .
C38 C 0.2818(4) 0.7388(2) 0.12027(16) 0.0454(7) Uani 1 1 d . . .
C39 C 0.2170(4) 0.7850(3) 0.18329(19) 0.0692(10) Uani 1 1 d . . .
H39 H 0.2182 0.7527 0.2268 0.083 Uiso 1 1 calc R . .
C40 C 0.1506(5) 0.8772(3) 0.1839(2) 0.0804(12) Uani 1 1 d . . .
H40 H 0.1079 0.9058 0.2276 0.096 Uiso 1 1 calc R . .
C41 C 0.1458(5) 0.9277(3) 0.1216(2) 0.0736(11) Uani 1 1 d . . .
C42 C 0.2117(5) 0.8831(3) 0.0582(2) 0.0813(12) Uani 1 1 d . . .
H42 H 0.2100 0.9160 0.0149 0.098 Uiso 1 1 calc R . .
C43 C 0.2803(5) 0.7907(2) 0.05722(18) 0.0664(10) Uani 1 1 d . . .
H43 H 0.3258 0.7631 0.0138 0.080 Uiso 1 1 calc R . .
C44 C 0.0736(6) 1.0301(3) 0.1218(3) 0.119(2) Uani 1 1 d . . .
H44A H -0.0397 1.0208 0.1413 0.134 Uiso 1 1 calc R . .
H44B H 0.0631 1.0468 0.0713 0.134 Uiso 1 1 calc R . .
H44C H 0.1516 1.0873 0.1528 0.134 Uiso 1 1 calc R . .

loop_
_atom_site_aniso_label
_atom_site_aniso_U_11
_atom_site_aniso_U_22
_atom_site_aniso_U_33
_atom_site_aniso_U_23
_atom_site_aniso_U_13
_atom_site_aniso_U_12
O1 0.0508(14) 0.0650(14) 0.0450(13) -0.0004(10) 0.0033(10) 0.0155(11)
O2 0.0628(15) 0.0724(16) 0.0607(16) 0.0112(12) 0.0001(12) -0.0198(13)
O3 0.0483(13) 0.0529(13) 0.0573(14) 0.0205(10) 0.0064(10) 0.0108(10)
O4 0.0962(18) 0.0770(17) 0.0617(16) 0.0214(12) 0.0329(13) 0.0459(14)
C1 0.065(2) 0.061(2) 0.052(2) -0.0027(16) 0.0055(16) 0.0204(18)
C2 0.072(2) 0.054(2) 0.045(2) 0.0089(15) 0.0057(16) 0.0135(17)
C3 0.0470(18) 0.0436(17) 0.0339(16) 0.0104(12) 0.0039(13) 0.0019(14)
C4 0.0390(18) 0.0557(19) 0.0349(17) 0.0108(14) 0.0045(13) 0.0060(14)
C5 0.0455(18) 0.0472(18) 0.0331(16) 0.0096(13) 0.0059(13) 0.0064(14)
C6 0.050(2) 0.057(2) 0.0394(18) 0.0161(14) 0.0053(14) 0.0079(16)
C7 0.0457(19) 0.076(2) 0.0463(19) 0.0205(17) 0.0083(15) 0.0119(17)
C8 0.050(2) 0.066(2) 0.0380(18) 0.0218(15) 0.0011(15) 0.0024(17)
C9 0.065(2) 0.080(3) 0.070(3) 0.0010(19) 0.0115(18) 0.0250(19)
C10 0.0444(17) 0.0507(19) 0.0322(16) 0.0072(13) 0.0077(13) 0.0072(14)
C11 0.066(2) 0.066(2) 0.041(2) 0.0082(16) 0.0018(16) -0.0069(17)
C12 0.069(2) 0.094(3) 0.037(2) 0.0085(18) -0.0028(17) 0.001(2)
C13 0.093(3) 0.083(3) 0.040(2) 0.0223(18) 0.0128(19) 0.027(2)
C14 0.103(3) 0.063(2) 0.048(2) 0.0172(17) 0.021(2) -0.004(2)
C15 0.081(2) 0.058(2) 0.0379(19) 0.0104(15) 0.0095(16) -0.0060(18)
C16 0.0434(17) 0.0431(17) 0.0350(17) 0.0032(13) 0.0072(13) 0.0071(14)
C17 0.062(2) 0.0510(19) 0.0389(18) 0.0095(14) 0.0083(15) -0.0001(16)
C18 0.066(2) 0.060(2) 0.0370(18) 0.0063(15) 0.0002(16) 0.0026(18)
C19 0.052(2) 0.057(2) 0.056(2) -0.0022(16) 0.0047(16) 0.0038(16)
C20 0.058(2) 0.054(2) 0.063(2) 0.0098(17) 0.0119(17) -0.0079(17)
C21 0.061(2) 0.057(2) 0.0398(18) 0.0136(15) 0.0127(15) 0.0016(17)
C22 0.085(3) 0.094(3) 0.086(3) -0.010(2) -0.010(2) -0.016(2)
C23 0.064(2) 0.054(2) 0.055(2) 0.0151(15) -0.0021(16) 0.0012(17)
C24 0.078(2) 0.052(2) 0.0414(19) 0.0127(15) 0.0027(16) 0.0115(18)
C25 0.0551(19) 0.0456(18) 0.0318(16) 0.0100(12) 0.0103(13) 0.0135(14)
C26 0.0464(19) 0.0509(19) 0.0289(16) 0.0124(12) 0.0119(13) 0.0142(15)
C27 0.055(2) 0.0524(19) 0.0285(16) 0.0136(13) 0.0094(13) 0.0143(16)
C28 0.048(2) 0.061(2) 0.0454(19) 0.0163(15) 0.0086(14) 0.0089(17)
C29 0.048(2) 0.075(2) 0.051(2) 0.0255(16) 0.0159(15) 0.0190(18)
C30 0.062(2) 0.062(2) 0.0370(18) 0.0190(15) 0.0153(15) 0.0279(18)
C31 0.070(3) 0.075(3) 0.108(3) 0.018(2) 0.006(2) 0.002(2)
C32 0.0478(18) 0.0492(18) 0.0347(17) 0.0115(13) 0.0087(13) 0.0107(14)
C33 0.068(2) 0.054(2) 0.0446(19) 0.0144(15) 0.0124(16) 0.0184(16)
C34 0.079(2) 0.064(2) 0.061(2) 0.0315(18) 0.0140(19) 0.0233(19)
C35 0.073(2) 0.084(3) 0.048(2) 0.0293(19) 0.0099(18) 0.016(2)
C36 0.078(2) 0.085(3) 0.0382(19) 0.0159(17) 0.0225(17) 0.023(2)
C37 0.066(2) 0.061(2) 0.0422(19) 0.0178(15) 0.0171(15) 0.0214(16)
C38 0.0531(19) 0.0459(18) 0.0366(17) 0.0027(13) 0.0072(14) 0.0087(14)
C39 0.091(3) 0.069(2) 0.054(2) 0.0115(17) 0.0273(19) 0.022(2)
C40 0.094(3) 0.066(3) 0.082(3) -0.009(2) 0.029(2) 0.025(2)
C41 0.075(3) 0.056(2) 0.088(3) -0.007(2) -0.007(2) 0.0223(19)
C42 0.126(3) 0.064(2) 0.058(2) 0.0043(19) -0.013(2) 0.041(2)
C43 0.109(3) 0.057(2) 0.0389(19) 0.0040(15) 0.0066(18) 0.034(2)
C44 0.118(4) 0.077(3) 0.143(5) -0.027(3) -0.020(4) 0.060(3)

loop_
_atom_type_symbol
_atom_type_description
_atom_type_scat_dispersion_real
_atom_type_scat_dispersion_imag
_atom_type_scat_source
C C 0.0033 0.0016 'International Tables Vol C Tables 4.2.6.8 and 6.1.1.4'
H H 0.0000 0.0000 'International Tables Vol C Tables 4.2.6.8 and 6.1.1.4'
O O 0.0106 0.0060 'International Tables Vol C Tables 4.2.6.8 and 6.1.1.4'

loop_
_geom_angle_atom_site_label_1
_geom_angle_atom_site_label_2
_geom_angle_atom_site_label_3
_geom_angle
_geom_angle_site_symmetry_1
_geom_angle_site_symmetry_3
_geom_angle_publ_flag
C4 O1 C1 108.8(2) . . ?
C26 O3 C23 108.0(2) . . ?
O1 C1 C2 105.1(2) . . ?
O1 C1 H1A 110.7 . . ?
C2 C1 H1A 110.7 . . ?
O1 C1 H1B 110.7 . . ?
C2 C1 H1B 110.7 . . ?
H1A C1 H1B 108.8 . . ?
C1 C2 C3 101.4(2) . . ?
C1 C2 H2A 111.5 . . ?
C3 C2 H2A 111.5 . . ?
C1 C2 H2B 111.5 . . ?
C3 C2 H2B 111.5 . . ?
H2A C2 H2B 109.3 . . ?
C4 C3 C8 112.5(2) . . ?
C4 C3 C2 100.1(2) . . ?
C8 C3 C2 117.8(2) . . ?
C4 C3 C10 109.9(2) . . ?
C8 C3 C10 105.9(2) . . ?
C2 C3 C10 110.5(2) . . ?
C5 C4 O1 124.2(3) . . ?
C5 C4 C3 125.1(3) . . ?
O1 C4 C3 110.6(2) . . ?
C4 C5 C6 116.6(3) . . ?
C4 C5 C16 121.1(3) . . ?
C6 C5 C16 122.3(2) . . ?
C7 C6 C5 121.8(3) . . ?
C7 C6 C9 120.4(3) . . ?
C5 C6 C9 117.8(3) . . ?
C6 C7 C8 122.7(3) . . ?
C6 C7 H7 118.6 . . ?
C8 C7 H7 118.6 . . ?
O2 C8 C7 123.9(3) . . ?
O2 C8 C3 121.2(3) . . ?
C7 C8 C3 114.8(3) . . ?
C6 C9 H9A 109.5 . . ?
C6 C9 H9B 109.5 . . ?
H9A C9 H9B 109.5 . . ?
C6 C9 H9C 109.5 . . ?
H9A C9 H9C 109.5 . . ?
H9B C9 H9C 109.5 . . ?
C15 C10 C11 118.7(3) . . ?
C15 C10 C3 121.9(2) . . ?
C11 C10 C3 119.4(3) . . ?
C10 C11 C12 120.4(3) . . ?
C10 C11 H11 119.8 . . ?
C12 C11 H11 119.8 . . ?
C13 C12 C11 120.3(3) . . ?
C13 C12 H12 119.8 . . ?
C11 C12 H12 119.8 . . ?
C12 C13 C14 119.8(3) . . ?
C12 C13 H13 120.1 . . ?
C14 C13 H13 120.1 . . ?
C13 C14 C15 120.6(3) . . ?
C13 C14 H14 119.7 . . ?
C15 C14 H14 119.7 . . ?
C10 C15 C14 120.2(3) . . ?
C10 C15 H15 119.9 . . ?
C14 C15 H15 119.9 . . ?
C21 C16 C17 117.5(3) . . ?
C21 C16 C5 120.2(3) . . ?
C17 C16 C5 122.2(3) . . ?
C18 C17 C16 120.6(3) . . ?
C18 C17 H17 119.7 . . ?
C16 C17 H17 119.7 . . ?
C19 C18 C17 122.2(3) . . ?
C19 C18 H18 118.9 . . ?
C17 C18 H18 118.9 . . ?
C18 C19 C20 117.3(3) . . ?
C18 C19 C22 122.8(3) . . ?
C20 C19 C22 119.9(3) . . ?
C21 C20 C19 121.1(3) . . ?
C21 C20 H20 119.5 . . ?
C19 C20 H20 119.4 . . ?
C16 C21 C20 121.4(3) . . ?
C16 C21 H21 119.3 . . ?
C20 C21 H21 119.3 . . ?
C19 C22 H22A 109.5 . . ?
C19 C22 H22B 109.5 . . ?
H22A C22 H22B 109.5 . . ?
C19 C22 H22C 109.5 . . ?
H22A C22 H22C 109.5 . . ?
H22B C22 H22C 109.5 . . ?
O3 C23 C24 105.9(2) . . ?
O3 C23 H23A 110.6 . . ?
C24 C23 H23A 110.5 . . ?
O3 C23 H23B 110.6 . . ?
C24 C23 H23B 110.6 . . ?
H23A C23 H23B 108.7 . . ?
C23 C24 C25 101.9(2) . . ?
C23 C24 H24A 111.4 . . ?
C25 C24 H24A 111.4 . . ?
C23 C24 H24B 111.4 . . ?
C25 C24 H24B 111.4 . . ?
H24A C24 H24B 109.3 . . ?
C26 C25 C30 112.1(2) . . ?
C26 C25 C24 99.8(2) . . ?
C30 C25 C24 117.3(2) . . ?
C26 C25 C32 110.9(2) . . ?
C30 C25 C32 106.8(2) . . ?
C24 C25 C32 109.7(2) . . ?
C27 C26 O3 123.7(3) . . ?
C27 C26 C25 125.1(3) . . ?
O3 C26 C25 111.1(2) . . ?
C26 C27 C28 116.4(3) . . ?
C26 C27 C38 120.8(3) . . ?
C28 C27 C38 122.8(3) . . ?
C29 C28 C27 122.0(3) . . ?
C29 C28 C31 119.8(3) . . ?
C27 C28 C31 118.2(3) . . ?
C28 C29 C30 122.5(3) . . ?
C28 C29 H29 118.7 . . ?
C30 C29 H29 118.7 . . ?
O4 C30 C29 124.0(3) . . ?
O4 C30 C25 120.8(3) . . ?
C29 C30 C25 115.1(3) . . ?
C28 C31 H31A 109.5 . . ?
C28 C31 H31B 109.5 . . ?
H31A C31 H31B 109.5 . . ?
C28 C31 H31C 109.5 . . ?
H31A C31 H31C 109.5 . . ?
H31B C31 H31C 109.5 . . ?
C33 C32 C37 118.5(3) . . ?
C33 C32 C25 119.0(2) . . ?
C37 C32 C25 122.5(3) . . ?
C32 C33 C34 121.2(3) . . ?
C32 C33 H33 119.4 . . ?
C34 C33 H33 119.4 . . ?
C35 C34 C33 119.3(3) . . ?
C35 C34 H34 120.4 . . ?
C33 C34 H34 120.3 . . ?
C34 C35 C36 121.0(3) . . ?
C34 C35 H35 119.5 . . ?
C36 C35 H35 119.5 . . ?
C35 C36 C37 119.7(3) . . ?
C35 C36 H36 120.2 . . ?
C37 C36 H36 120.2 . . ?
C32 C37 C36 120.2(3) . . ?
C32 C37 H37 119.9 . . ?
C36 C37 H37 119.9 . . ?
C39 C38 C43 117.0(3) . . ?
C39 C38 C27 121.4(3) . . ?
C43 C38 C27 121.6(3) . . ?
C38 C39 C40 122.0(3) . . ?
C38 C39 H39 119.0 . . ?
C40 C39 H39 119.0 . . ?
C41 C40 C39 121.3(3) . . ?
C41 C40 H40 119.3 . . ?
C39 C40 H40 119.3 . . ?
C40 C41 C42 117.5(3) . . ?
C40 C41 C44 121.8(4) . . ?
C42 C41 C44 120.8(4) . . ?
C41 C42 C43 121.7(4) . . ?
C41 C42 H42 119.2 . . ?
C43 C42 H42 119.2 . . ?
C38 C43 C42 120.5(3) . . ?
C38 C43 H43 119.7 . . ?
C42 C43 H43 119.7 . . ?
C41 C44 H44A 109.4 . . ?
C41 C44 H44B 109.5 . . ?
H44A C44 H44B 109.5 . . ?
C41 C44 H44C 109.5 . . ?
H44A C44 H44C 109.5 . . ?
H44B C44 H44C 109.5 . . ?

loop_
_geom_bond_atom_site_label_1
_geom_bond_atom_site_label_2
_geom_bond_distance
_geom_bond_site_symmetry_2
_geom_bond_publ_flag
O1 C4 1.354(3) . ?
O1 C1 1.456(3) . ?
O2 C8 1.227(3) . ?
O3 C26 1.363(3) . ?
O3 C23 1.449(3) . ?
O4 C30 1.223(3) . ?
C1 C2 1.508(4) . ?
C1 H1A 0.9700 . ?
C1 H1B 0.9700 . ?
C2 C3 1.539(4) . ?
C2 H2A 0.9700 . ?
C2 H2B 0.9700 . ?
C3 C4 1.494(4) . ?
C3 C8 1.513(4) . ?
C3 C10 1.554(4) . ?
C4 C5 1.332(4) . ?
C5 C6 1.462(4) . ?
C5 C16 1.491(4) . ?
C6 C7 1.350(4) . ?
C6 C9 1.506(4) . ?
C7 C8 1.446(4) . ?
C7 H7 0.9300 . ?
C9 H9A 0.9600 . ?
C9 H9B 0.9600 . ?
C9 H9C 0.9600 . ?
C10 C15 1.373(4) . ?
C10 C11 1.380(4) . ?
C11 C12 1.390(4) . ?
C11 H11 0.9300 . ?
C12 C13 1.350(4) . ?
C12 H12 0.9300 . ?
C13 C14 1.367(4) . ?
C13 H13 0.9300 . ?
C14 C15 1.384(4) . ?
C14 H14 0.9300 . ?
C15 H15 0.9300 . ?
C16 C21 1.382(4) . ?
C16 C17 1.384(4) . ?
C17 C18 1.385(4) . ?
C17 H17 0.9300 . ?
C18 C19 1.363(4) . ?
C18 H18 0.9300 . ?
C19 C20 1.390(4) . ?
C19 C22 1.506(4) . ?
C20 C21 1.378(4) . ?
C20 H20 0.9300 . ?
C21 H21 0.9300 . ?
C22 H22A 0.9600 . ?
C22 H22B 0.9600 . ?
C22 H22C 0.9600 . ?
C23 C24 1.505(4) . ?
C23 H23A 0.9700 . ?
C23 H23B 0.9700 . ?
C24 C25 1.534(4) . ?
C24 H24A 0.9700 . ?
C24 H24B 0.9700 . ?
C25 C26 1.488(4) . ?
C25 C30 1.513(4) . ?
C25 C32 1.557(4) . ?
C26 C27 1.342(4) . ?
C27 C28 1.454(4) . ?
C27 C38 1.490(4) . ?
C28 C29 1.349(4) . ?
C28 C31 1.501(4) . ?
C29 C30 1.440(4) . ?
C29 H29 0.9300 . ?
C31 H31A 0.9600 . ?
C31 H31B 0.9600 . ?
C31 H31C 0.9600 . ?
C32 C33 1.378(4) . ?
C32 C37 1.383(4) . ?
C33 C34 1.388(4) . ?
C33 H33 0.9300 . ?
C34 C35 1.362(4) . ?
C34 H34 0.9300 . ?
C35 C36 1.365(4) . ?
C35 H35 0.9300 . ?
C36 C37 1.395(4) . ?
C36 H36 0.9300 . ?
C37 H37 0.9300 . ?
C38 C39 1.375(4) . ?
C38 C43 1.384(4) . ?
C39 C40 1.371(4) . ?
C39 H39 0.9300 . ?
C40 C41 1.362(5) . ?
C40 H40 0.9300 . ?
C41 C42 1.377(5) . ?
C41 C44 1.517(5) . ?
C42 C43 1.381(4) . ?
C42 H42 0.9300 . ?
C43 H43 0.9300 . ?
C44 H44A 0.9601 . ?
C44 H44B 0.9601 . ?
C44 H44C 0.9601 . ?

loop_
_geom_torsion_atom_site_label_1
_geom_torsion_atom_site_label_2
_geom_torsion_atom_site_label_3
_geom_torsion_atom_site_label_4
_geom_torsion
_geom_torsion_site_symmetry_1
_geom_torsion_site_symmetry_2
_geom_torsion_site_symmetry_3
_geom_torsion_site_symmetry_4
_geom_torsion_publ_flag
C4 O1 C1 C2 -16.5(3) . . . . ?
O1 C1 C2 C3 32.8(3) . . . . ?
C1 C2 C3 C4 -35.7(3) . . . . ?
C1 C2 C3 C8 -158.0(2) . . . . ?
C1 C2 C3 C10 80.1(3) . . . . ?
C1 O1 C4 C5 169.8(3) . . . . ?
C1 O1 C4 C3 -8.0(3) . . . . ?
C8 C3 C4 C5 -23.6(4) . . . . ?
C2 C3 C4 C5 -149.6(3) . . . . ?
C10 C3 C4 C5 94.1(3) . . . . ?
C8 C3 C4 O1 154.1(2) . . . . ?
C2 C3 C4 O1 28.2(3) . . . . ?
C10 C3 C4 O1 -88.2(3) . . . . ?
O1 C4 C5 C6 -172.1(2) . . . . ?
C3 C4 C5 C6 5.3(4) . . . . ?
O1 C4 C5 C16 8.0(5) . . . . ?
C3 C4 C5 C16 -174.6(2) . . . . ?
C4 C5 C6 C7 7.7(4) . . . . ?
C16 C5 C6 C7 -172.4(3) . . . . ?
C4 C5 C6 C9 -175.3(3) . . . . ?
C16 C5 C6 C9 4.6(4) . . . . ?
C5 C6 C7 C8 0.2(5) . . . . ?
C9 C6 C7 C8 -176.7(3) . . . . ?
C6 C7 C8 O2 164.4(3) . . . . ?
C6 C7 C8 C3 -19.3(4) . . . . ?
C4 C3 C8 O2 -154.7(3) . . . . ?
C2 C3 C8 O2 -39.1(4) . . . . ?
C10 C3 C8 O2 85.2(3) . . . . ?
C4 C3 C8 C7 28.8(3) . . . . ?
C2 C3 C8 C7 144.5(3) . . . . ?
C10 C3 C8 C7 -91.2(3) . . . . ?
C4 C3 C10 C15 3.1(4) . . . . ?
C8 C3 C10 C15 124.9(3) . . . . ?
C2 C3 C10 C15 -106.4(3) . . . . ?
C4 C3 C10 C11 -178.2(3) . . . . ?
C8 C3 C10 C11 -56.4(3) . . . . ?
C2 C3 C10 C11 72.3(3) . . . . ?
C15 C10 C11 C12 -0.4(5) . . . . ?
C3 C10 C11 C12 -179.2(3) . . . . ?
C10 C11 C12 C13 0.1(5) . . . . ?
C11 C12 C13 C14 0.7(6) . . . . ?
C12 C13 C14 C15 -1.3(6) . . . . ?
C11 C10 C15 C14 -0.1(5) . . . . ?
C3 C10 C15 C14 178.6(3) . . . . ?
C13 C14 C15 C10 1.0(5) . . . . ?
C4 C5 C16 C21 71.4(4) . . . . ?
C6 C5 C16 C21 -108.5(3) . . . . ?
C4 C5 C16 C17 -106.6(3) . . . . ?
C6 C5 C16 C17 73.5(4) . . . . ?
C21 C16 C17 C18 -0.7(4) . . . . ?
C5 C16 C17 C18 177.4(3) . . . . ?
C16 C17 C18 C19 1.6(5) . . . . ?
C17 C18 C19 C20 -1.6(5) . . . . ?
C17 C18 C19 C22 178.4(3) . . . . ?
C18 C19 C20 C21 0.8(5) . . . . ?
C22 C19 C20 C21 -179.2(3) . . . . ?
C17 C16 C21 C20 -0.1(4) . . . . ?
C5 C16 C21 C20 -178.2(3) . . . . ?
C19 C20 C21 C16 0.0(5) . . . . ?
C26 O3 C23 C24 -13.8(3) . . . . ?
O3 C23 C24 C25 31.0(3) . . . . ?
C23 C24 C25 C26 -34.9(3) . . . . ?
C23 C24 C25 C30 -156.2(3) . . . . ?
C23 C24 C25 C32 81.7(3) . . . . ?
C23 O3 C26 C27 168.0(3) . . . . ?
C23 O3 C26 C25 -10.3(3) . . . . ?
C30 C25 C26 C27 -24.2(4) . . . . ?
C24 C25 C26 C27 -149.2(3) . . . . ?
C32 C25 C26 C27 95.2(3) . . . . ?
C30 C25 C26 O3 154.0(2) . . . . ?
C24 C25 C26 O3 29.0(3) . . . . ?
C32 C25 C26 O3 -86.6(3) . . . . ?
O3 C26 C27 C28 -172.5(2) . . . . ?
C25 C26 C27 C28 5.5(4) . . . . ?
O3 C26 C27 C38 5.3(4) . . . . ?
C25 C26 C27 C38 -176.7(2) . . . . ?
C26 C27 C28 C29 8.4(4) . . . . ?
C38 C27 C28 C29 -169.5(3) . . . . ?
C26 C27 C28 C31 -175.2(3) . . . . ?
C38 C27 C28 C31 7.0(4) . . . . ?
C27 C28 C29 C30 -0.6(4) . . . . ?
C31 C28 C29 C30 -177.0(3) . . . . ?
C28 C29 C30 O4 164.3(3) . . . . ?
C28 C29 C30 C25 -19.2(4) . . . . ?
C26 C25 C30 O4 -154.0(3) . . . . ?
C24 C25 C30 O4 -39.3(4) . . . . ?
C32 C25 C30 O4 84.3(3) . . . . ?
C26 C25 C30 C29 29.4(3) . . . . ?
C24 C25 C30 C29 144.1(3) . . . . ?
C32 C25 C30 C29 -92.3(3) . . . . ?
C26 C25 C32 C33 -177.8(3) . . . . ?
C30 C25 C32 C33 -55.4(3) . . . . ?
C24 C25 C32 C33 72.8(3) . . . . ?
C26 C25 C32 C37 3.3(4) . . . . ?
C30 C25 C32 C37 125.8(3) . . . . ?
C24 C25 C32 C37 -106.0(3) . . . . ?
C37 C32 C33 C34 0.5(5) . . . . ?
C25 C32 C33 C34 -178.4(3) . . . . ?
C32 C33 C34 C35 0.6(5) . . . . ?
C33 C34 C35 C36 -0.5(5) . . . . ?
C34 C35 C36 C37 -0.6(5) . . . . ?
C33 C32 C37 C36 -1.6(5) . . . . ?
C25 C32 C37 C36 177.2(3) . . . . ?
C35 C36 C37 C32 1.7(5) . . . . ?
C26 C27 C38 C39 77.7(4) . . . . ?
C28 C27 C38 C39 -104.6(4) . . . . ?
C26 C27 C38 C43 -102.1(4) . . . . ?
C28 C27 C38 C43 75.6(4) . . . . ?
C43 C38 C39 C40 1.2(5) . . . . ?
C27 C38 C39 C40 -178.7(3) . . . . ?
C38 C39 C40 C41 0.0(6) . . . . ?
C39 C40 C41 C42 -0.5(6) . . . . ?
C39 C40 C41 C44 -179.6(3) . . . . ?
C40 C41 C42 C43 0.0(6) . . . . ?
C44 C41 C42 C43 179.1(3) . . . . ?
C39 C38 C43 C42 -1.7(5) . . . . ?
C27 C38 C43 C42 178.1(3) . . . . ?
C41 C42 C43 C38 1.2(6) . . . . ?
